data_2203270
loop_
_publ_author_name
'Zhang, Xiu-Lian'
'Chen, Xiao-Ming'
'Ng^a^, Seik Weng'

_publ_section_title
;
 4,4'-Bipyridinium 1,5-naphthalenedisulfonate dihydrate
;
_journal_issue 3
_journal_name_full 'Acta Crystallographica Section E'
_journal_page_first o455
_journal_page_last o456
_journal_paper_doi 10.1107/S1600536804004064
_journal_volume 60
_journal_year 2004
_chemical_formula_moiety 'C10 H10 N2, C10 H6 O6 S2, 2H2 O'
_chemical_formula_sum 'C20 H20 N2 O8 S2'
_chemical_formula_weight 480.50
_chemical_name_systematic
;
 4,4'-Bipyridinium 1,5-naphthalenedisulfonate dihydrate
;
_space_group_IT_number 13
_symmetry_cell_setting monoclinic
_symmetry_space_group_name_Hall '-P 2yc'
_symmetry_space_group_name_H-M 'P 1 2/c 1'
_atom_sites_solution_hydrogens geom
_atom_sites_solution_primary direct
_atom_sites_solution_secondary difmap
_audit_creation_method SHELXL-97
_cell_angle_alpha 90
_cell_angle_beta 97.957(2)
_cell_angle_gamma 90
_cell_formula_units_Z 2
_cell_length_a 9.8121(9)
_cell_length_b 6.6775(6)
_cell_length_c 15.6470(10)
_cell_measurement_reflns_used 1542
_cell_measurement_temperature 298(2)
_cell_measurement_theta_max 27.1
_cell_measurement_theta_min 2.7
_cell_volume 1015.33(15)
_computing_cell_refinement 'SAINT (Bruker, 2001)'
_computing_data_collection 'SMART (Bruker, 2001)'
_computing_data_reduction SAINT
_computing_molecular_graphics 'ORTEPII (Johnson, 1976)'
_computing_publication_material SHELXL97
_computing_structure_refinement 'SHELXL97 (Sheldrick, 1997)'
_computing_structure_solution 'SHELXS97 (Sheldrick, 1997)'
_diffrn_ambient_temperature 298(2)
_diffrn_measured_fraction_theta_full 0.98
_diffrn_measured_fraction_theta_max 0.98
_diffrn_measurement_device_type 'Bruker SMART APEX area-detector diffractometer'
_diffrn_measurement_method '\f and \w scan'
_diffrn_radiation_monochromator graphite
_diffrn_radiation_source 'fine-focus sealed tube'
_diffrn_radiation_type MoK\a
_diffrn_radiation_wavelength 0.71073
_diffrn_reflns_av_R_equivalents 0.025
_diffrn_reflns_av_sigmaI/netI 0.034
_diffrn_reflns_limit_h_max 5
_diffrn_reflns_limit_h_min -12
_diffrn_reflns_limit_k_max 8
_diffrn_reflns_limit_k_min -8
_diffrn_reflns_limit_l_max 20
_diffrn_reflns_limit_l_min -20
_diffrn_reflns_number 5865
_diffrn_reflns_theta_full 27.5
_diffrn_reflns_theta_max 27.5
_diffrn_reflns_theta_min 2.1
_diffrn_standards_decay_% 0
_diffrn_standards_interval_time 0
_diffrn_standards_number 0
_exptl_absorpt_coefficient_mu 0.316
_exptl_absorpt_correction_type none
_exptl_crystal_colour Colorless
_exptl_crystal_density_diffrn 1.572
_exptl_crystal_density_method 'not measured'
_exptl_crystal_description Plate
_exptl_crystal_F_000 500
_exptl_crystal_size_max 0.27
_exptl_crystal_size_mid 0.13
_exptl_crystal_size_min 0.08
_refine_diff_density_max 0.23
_refine_diff_density_min -0.40
_refine_ls_extinction_method none
_refine_ls_goodness_of_fit_ref 1.07
_refine_ls_hydrogen_treatment mixed
_refine_ls_matrix_type full
_refine_ls_number_parameters 157
_refine_ls_number_reflns 2296
_refine_ls_number_restraints 3
_refine_ls_restrained_S_all 1.07
_refine_ls_R_factor_all 0.062
_refine_ls_R_factor_gt 0.049
_refine_ls_shift/su_max 0.001
_refine_ls_shift/su_mean <0.001
_refine_ls_structure_factor_coef Fsqd
_refine_ls_weighting_details 'calc w = 1/[\s^2^(Fo^2^)+(0.0721P)^2^+0.2030P] where P = (Fo^2^+2Fc^2^)/3'
_refine_ls_weighting_scheme calc
_refine_ls_wR_factor_gt 0.125
_refine_ls_wR_factor_ref 0.134
_reflns_number_gt 1860
_reflns_number_total 2296
_reflns_threshold_expression I>2\s(I)
_cod_data_source_file bt6412.cif
_cod_data_source_block I
_cod_depositor_comments
;
The following automatic conversions were performed:
'_symmetry_cell_setting' value 'Monoclinic' changed to 'monoclinic'
according to '/home/saulius/struct/CIF-dictionaries/cif_core.dic'
dictionary named 'cif_core.dic' version 2.4.1 from
2010-06-29.

'_exptl_absorpt_correction_type' value 'None' changed to
'none' according to '/home/saulius/struct/CIF-dictionaries/cif_core.dic'
dictionary named 'cif_core.dic' version 2.4.1 from 2010-06-29.

Automatic conversion script
Id: cif_fix_enum 1527 2010-12-29 10:47:43Z saulius 

The following automatic conversions were performed:

'_symmetry_cell_setting' value 'Monoclinic' changed to 'monoclinic'
according to /home/saulius/struct/CIF-dictionaries/cif_core.dic
dictionary named 'cif_core.dic' version 2.4.1 from
2010-06-29.

'_exptl_absorpt_correction_type' value 'None' changed to
'none' according to
/home/saulius/struct/CIF-dictionaries/cif_core.dic dictionary named
'cif_core.dic' version 2.4.1 from 2010-06-29.

Automatic conversion script
Id: cif_fix_values 1715 2011-07-08 13:25:40Z adriana 
;
_cod_original_cell_volume 1015.3(2)
_cod_original_sg_symbol_H-M 'P 2/c'
_cod_database_code 2203270
_cod_database_fobs_code 2203270

loop_
_symmetry_equiv_pos_as_xyz
'x, y, z'
'-x, y, -z+1/2'
'-x, -y, -z'
'x, -y, z-1/2'

loop_
_atom_site_label
_atom_site_fract_x
_atom_site_fract_y
_atom_site_fract_z
_atom_site_U_iso_or_equiv
_atom_site_adp_type
_atom_site_calc_flag
_atom_site_refinement_flags
_atom_site_occupancy
_atom_site_type_symbol
S1 0.75151(5) 0.63522(8) 0.61589(3) 0.0323(2) Uani d . 1 S
O1 0.7097(2) 0.4480(3) 0.57330(10) 0.0457(4) Uani d . 1 O
O2 0.6972(2) 0.8078(3) 0.56560(10) 0.0493(5) Uani d . 1 O
O3 0.8980(2) 0.6489(3) 0.64130(10) 0.0505(5) Uani d . 1 O
O1w 0.5272(2) 0.1319(3) 0.59910(10) 0.0510(5) Uani d D 1 O
N1 0.2441(2) 0.1582(3) 0.60950(10) 0.0434(5) Uani d D 1 N
C1 0.6736(2) 0.6384(3) 0.71260(10) 0.0282(4) Uani d . 1 C
C2 0.7594(2) 0.6403(3) 0.78930(10) 0.0316(5) Uani d . 1 C
C3 0.7042(2) 0.6389(3) 0.86770(10) 0.0326(5) Uani d . 1 C
C4 0.5662(2) 0.6370(3) 0.86820(10) 0.0308(5) Uani d . 1 C
C5 0.4729(2) 0.6378(3) 0.79010(10) 0.0268(4) Uani d . 1 C
C6 0.1137(3) 0.1892(4) 0.5782(2) 0.0479(6) Uani d . 1 C
C7 0.0137(2) 0.1895(4) 0.63180(10) 0.0431(6) Uani d . 1 C
C8 0.0519(2) 0.1569(3) 0.71990(10) 0.0305(5) Uani d . 1 C
C9 0.1893(2) 0.1253(3) 0.7497(2) 0.0395(5) Uani d . 1 C
C10 0.2847(3) 0.1271(3) 0.6927(2) 0.0463(6) Uani d . 1 C
H1w1 0.571(3) 0.238(3) 0.591(2) 0.080(10) Uiso d D 1 H
H1w2 0.574(3) 0.033(3) 0.587(2) 0.080(10) Uiso d D 1 H
H1n 0.306(2) 0.154(3) 0.576(2) 0.050(10) Uiso d D 1 H
H2 0.8543 0.6426 0.7897 0.038 Uiso calc R 1 H
H3 0.7631 0.6393 0.9197 0.039 Uiso calc R 1 H
H4 0.5318 0.6351 0.9207 0.037 Uiso calc R 1 H
H6 0.0893 0.2110 0.5194 0.057 Uiso calc R 1 H
H7 -0.0780 0.2111 0.6096 0.052 Uiso calc R 1 H
H9 0.2175 0.1028 0.8082 0.047 Uiso calc R 1 H
H10 0.3774 0.1065 0.7127 0.056 Uiso calc R 1 H

loop_
_atom_site_aniso_label
_atom_site_aniso_U_11
_atom_site_aniso_U_22
_atom_site_aniso_U_33
_atom_site_aniso_U_12
_atom_site_aniso_U_13
_atom_site_aniso_U_23
S1 0.0307(3) 0.0440(3) 0.0249(3) 0.0036(2) 0.0132(2) 0.0018(2)
O1 0.0520(10) 0.0540(10) 0.0360(10) -0.0020(10) 0.0190(10) -0.0110(10)
O2 0.0570(10) 0.0570(10) 0.0400(10) 0.0170(10) 0.0290(10) 0.0180(10)
O3 0.0300(10) 0.0830(10) 0.0420(10) 0.0000(10) 0.0150(10) -0.0020(10)
O1w 0.0370(10) 0.0540(10) 0.0660(10) 0.0040(10) 0.0180(10) 0.0000(10)
N1 0.0470(10) 0.0420(10) 0.0490(10) -0.0010(10) 0.0320(10) -0.0020(10)
C1 0.0300(10) 0.0320(10) 0.0250(10) 0.0010(10) 0.0110(10) 0.0010(10)
C2 0.0280(10) 0.0380(10) 0.0300(10) -0.0010(10) 0.0050(10) 0.0020(10)
C3 0.0340(10) 0.0400(10) 0.0230(10) -0.0010(10) 0.0020(10) 0.0020(10)
C4 0.0330(10) 0.0410(10) 0.0200(10) -0.0010(10) 0.0080(10) 0.0010(10)
C5 0.0300(10) 0.0310(10) 0.0220(10) 0.0000(10) 0.0090(10) 0.0000(10)
C6 0.053(2) 0.062(2) 0.0320(10) -0.0010(10) 0.0180(10) 0.0040(10)
C7 0.0370(10) 0.062(2) 0.0320(10) 0.0020(10) 0.0120(10) 0.0050(10)
C8 0.0320(10) 0.0320(10) 0.0300(10) -0.0010(10) 0.0130(10) -0.0020(10)
C9 0.0350(10) 0.0470(10) 0.0390(10) 0.0030(10) 0.0110(10) 0.0020(10)
C10 0.0330(10) 0.052(2) 0.057(2) 0.0030(10) 0.0170(10) 0.0000(10)

loop_
_atom_type_symbol
_atom_type_description
_atom_type_scat_dispersion_real
_atom_type_scat_dispersion_imag
_atom_type_scat_source
C C 0.0033 0.0016 'International Tables Vol C Tables 4.2.6.8 and 6.1.1.4'
H H 0.0000 0.0000 'International Tables Vol C Tables 4.2.6.8 and 6.1.1.4'
N N 0.0061 0.0033 'International Tables Vol C Tables 4.2.6.8 and 6.1.1.4'
O O 0.0106 0.0060 'International Tables Vol C Tables 4.2.6.8 and 6.1.1.4'
S S 0.1246 0.1234 'International Tables Vol C Tables 4.2.6.8 and 6.1.1.4'

loop_
_geom_angle_atom_site_label_1
_geom_angle_atom_site_label_2
_geom_angle_atom_site_label_3
_geom_angle_site_symmetry_1
_geom_angle_site_symmetry_3
_geom_angle
_geom_angle_publ_flag
O1 S1 O2 . . 112.10(10) yes
O1 S1 O3 . . 113.00(10) yes
O2 S1 O3 . . 112.10(10) yes
O1 S1 C1 . . 105.80(10) yes
O2 S1 C1 . . 106.30(10) yes
O3 S1 C1 . . 107.00(10) yes
C6 N1 C10 . . 122.2(2) yes
C2 C1 C5 . 2_656 121.3(2) yes
C2 C1 S1 . . 117.4(2) yes
C5 C1 S1 2_656 . 121.3(2) yes
C1 C2 C3 . . 120.0(2) yes
C4 C3 C2 . . 120.7(2) yes
C3 C4 C5 . . 121.3(2) yes
C4 C5 C5 . 2_656 118.8(2) yes
C4 C5 C1 . 2_656 123.3(2) yes
C5 C5 C1 2_656 2_656 117.9(2) yes
N1 C6 C7 . . 120.7(2) yes
C6 C7 C8 . . 119.0(2) yes
C9 C8 C7 . . 118.3(2) yes
C9 C8 C8 . 2_556 120.6(2) yes
C7 C8 C8 . 2_556 121.0(3) yes
C10 C9 C8 . . 119.9(2) yes
N1 C10 C9 . . 119.9(2) yes
H1w1 O1w H1w2 . . 109(3) no
C6 N1 H1n . . 120(2) no
C10 N1 H1n . . 117(2) no
C1 C2 H2 . . 120.0 no
C3 C2 H2 . . 120.0 no
C4 C3 H3 . . 119.7 no
C2 C3 H3 . . 119.7 no
C3 C4 H4 . . 119.3 no
C5 C4 H4 . . 119.3 no
N1 C6 H6 . . 119.7 no
C7 C6 H6 . . 119.7 no
C6 C7 H7 . . 120.5 no
C8 C7 H7 . . 120.5 no
C10 C9 H9 . . 120.1 no
C8 C9 H9 . . 120.1 no
N1 C10 H10 . . 120.0 no
C9 C10 H10 . . 120.0 no

loop_
_geom_bond_atom_site_label_1
_geom_bond_atom_site_label_2
_geom_bond_site_symmetry_2
_geom_bond_distance
_geom_bond_publ_flag
S1 O1 . 1.449(2) yes
S1 O2 . 1.454(2) yes
S1 O3 . 1.440(2) yes
S1 C1 . 1.787(2) yes
N1 C6 . 1.321(3) yes
N1 C10 . 1.325(3) yes
C1 C2 . 1.367(3) yes
C1 C5 2_656 1.433(3) yes
C2 C3 . 1.408(3) yes
C3 C4 . 1.356(3) yes
C4 C5 . 1.422(3) yes
C5 C5 2_656 1.430(4) yes
C6 C7 . 1.376(3) yes
C7 C8 . 1.394(3) yes
C8 C9 . 1.381(3) yes
C8 C8 2_556 1.480(4) yes
C9 C10 . 1.380(3) yes
O1w H1w1 . 0.850(10) no
O1w H1w2 . 0.840(10) no
N1 H1n . 0.860(10) no
C2 H2 . 0.93 no
C3 H3 . 0.93 no
C4 H4 . 0.93 no
C6 H6 . 0.93 no
C7 H7 . 0.93 no
C9 H9 . 0.93 no
C10 H10 . 0.93 no

loop_
_geom_hbond_atom_site_label_D
_geom_hbond_atom_site_label_H
_geom_hbond_atom_site_label_A
_geom_hbond_site_symmetry_A
_geom_hbond_distance_DH
_geom_hbond_distance_HA
_geom_hbond_distance_DA
_geom_hbond_angle_DHA
_geom_hbond_publ_flag
O1w H1w1 O1 . 0.850(10) 2.000(10) 2.832(3) 167(3) yes
O1w H1w2 O2 1_545 0.840(10) 1.990(10) 2.826(2) 176(3) yes
N1 H1n O1w . 0.860(10) 2.16(2) 2.810(3) 133(2) yes
N1 H1n O2 3_666 0.860(10) 2.22(2) 2.885(2) 134(2) yes

loop_
_geom_torsion_atom_site_label_1
_geom_torsion_atom_site_label_2
_geom_torsion_atom_site_label_3
_geom_torsion_atom_site_label_4
_geom_torsion_site_symmetry_1
_geom_torsion_site_symmetry_4
_geom_torsion
_geom_torsion_publ_flag
O3 S1 C1 C2 . . -3.8(2) no
O1 S1 C1 C2 . . 117.0(2) no
O2 S1 C1 C2 . . -123.7(2) no
O3 S1 C1 C5 . 2_656 176.6(2) no
O1 S1 C1 C5 . 2_656 -62.7(2) no
O2 S1 C1 C5 . 2_656 56.6(2) no
C5 C1 C2 C3 2_656 . 0.9(3) no
S1 C1 C2 C3 . . -178.7(2) no
C1 C2 C3 C4 . . -0.4(3) no
C2 C3 C4 C5 . . -0.5(3) no
C3 C4 C5 C5 . 2_656 0.9(2) no
C3 C4 C5 C1 . 2_656 -179.2(2) no
C10 N1 C6 C7 . . -0.3(4) no
N1 C6 C7 C8 . . 0.1(4) no
C6 C7 C8 C9 . . -0.1(3) no
C6 C7 C8 C8 . 2_556 179.7(2) no
C7 C8 C9 C10 . . 0.2(3) no
C8 C8 C9 C10 2_556 . -179.6(2) no
C6 N1 C10 C9 . . 0.4(4) no
C8 C9 C10 N1 . . -0.3(3) no
